data_2216130
loop_
_publ_author_name
'Yong Hou'
'Hongrong Zuo'
'Qian Huang'
'Chunlin Ni'

_publ_section_title
;
 Bis(piperidinium)
 bis(1,2-dicyanoethene-1,2-dithiolato-\k^2^<i>S</i>,<i>S</i>')nickel(II)
;
_journal_coeditor_code SJ2375
_journal_issue 11
_journal_name_full 'Acta Crystallographica Section E'
_journal_page_first m2802
_journal_page_last m2802
_journal_paper_doi 10.1107/S1600536807050362
_journal_volume 63
_journal_year 2007
_chemical_formula_iupac '(C5 H12 N)2 [Ni (C4 N2 S2)2]'
_chemical_formula_moiety '2C5 H12 N + , C8 N4 Ni S4 2-'
_chemical_formula_sum 'C18 H24 N6 Ni S4'
_chemical_formula_weight 511.38
_chemical_name_systematic
;
Bis(piperidinium) bis(1,2-dicyanoethene-1,2-dithiolato-\k^2^S,S')nickel(II)
;
_space_group_IT_number 2
_symmetry_cell_setting triclinic
_symmetry_space_group_name_Hall '-P 1'
_symmetry_space_group_name_H-M 'P -1'
_atom_sites_solution_hydrogens geom
_atom_sites_solution_primary direct
_atom_sites_solution_secondary difmap
_audit_creation_method SHELXL2000
_cell_angle_alpha 91.477(2)
_cell_angle_beta 100.083(2)
_cell_angle_gamma 100.425(2)
_cell_formula_units_Z 1
_cell_length_a 6.5959(9)
_cell_length_b 9.4351(13)
_cell_length_c 9.5669(13)
_cell_measurement_reflns_used 2647
_cell_measurement_temperature 293(2)
_cell_measurement_theta_max 29.78
_cell_measurement_theta_min 2.99
_cell_volume 575.49(14)
_computing_cell_refinement 'SAINT (Bruker, 2001)'
_computing_data_collection 'SMART (Bruker, 2001)'
_computing_data_reduction 'SAINT (Bruker, 2001)'
_computing_molecular_graphics 'SHELXTL (Bruker, 2000)'
_computing_publication_material 'SHELXTL (Bruker, 2000)'
_computing_structure_refinement 'SHELXTL (Bruker, 2000)'
_computing_structure_solution 'SHELXTL (Bruker, 2000)'
_diffrn_ambient_temperature 291(2)
_diffrn_measured_fraction_theta_full 0.981
_diffrn_measured_fraction_theta_max 0.981
_diffrn_measurement_device_type 'Bruker SMART APEX CCD area-detector'
_diffrn_measurement_method '\f and \w'
_diffrn_radiation_monochromator graphite
_diffrn_radiation_source 'fine-focus sealed tube'
_diffrn_radiation_type MoK\a
_diffrn_radiation_wavelength 0.71073
_diffrn_reflns_av_R_equivalents 0.0148
_diffrn_reflns_av_sigmaI/netI 0.0252
_diffrn_reflns_limit_h_max 7
_diffrn_reflns_limit_h_min -8
_diffrn_reflns_limit_k_max 10
_diffrn_reflns_limit_k_min -11
_diffrn_reflns_limit_l_max 11
_diffrn_reflns_limit_l_min -11
_diffrn_reflns_number 3282
_diffrn_reflns_theta_full 26.00
_diffrn_reflns_theta_max 26.00
_diffrn_reflns_theta_min 2.20
_diffrn_standards_number 0
_exptl_absorpt_coefficient_mu 1.223
_exptl_absorpt_correction_T_max 0.736
_exptl_absorpt_correction_T_min 0.622
_exptl_absorpt_correction_type multi-scan
_exptl_absorpt_process_details '(SADABS; Sheldrick, 2004)'
_exptl_crystal_colour red
_exptl_crystal_density_diffrn 1.476
_exptl_crystal_density_method 'not measured'
_exptl_crystal_description block
_exptl_crystal_F_000 266
_exptl_crystal_size_max 0.41
_exptl_crystal_size_mid 0.36
_exptl_crystal_size_min 0.24
_refine_diff_density_max 0.625
_refine_diff_density_min -0.452
_refine_ls_extinction_method none
_refine_ls_goodness_of_fit_ref 1.065
_refine_ls_hydrogen_treatment constr
_refine_ls_matrix_type full
_refine_ls_number_parameters 133
_refine_ls_number_reflns 2213
_refine_ls_number_restraints 0
_refine_ls_restrained_S_all 1.065
_refine_ls_R_factor_all 0.0364
_refine_ls_R_factor_gt 0.0351
_refine_ls_shift/su_max 0.001
_refine_ls_shift/su_mean 0.001
_refine_ls_structure_factor_coef Fsqd
_refine_ls_weighting_details 'calc w = 1/[\s^2^(Fo^2^)+(0.0671P)^2^+0.3691P] where P=(Fo^2^+2Fc^2^)/3'
_refine_ls_weighting_scheme calc
_refine_ls_wR_factor_gt 0.1065
_refine_ls_wR_factor_ref 0.1077
_reflns_number_gt 2105
_reflns_number_total 2213
_reflns_threshold_expression I>2\s(I)
_cod_data_source_file sj2375.cif
_cod_data_source_block I
_cod_original_sg_symbol_H-M 'P -1 '
_cod_database_code 2216130
_cod_database_fobs_code 2216130

loop_
_symmetry_equiv_pos_as_xyz
'x, y, z'
'-x, -y, -z'

loop_
_atom_site_type_symbol
_atom_site_label
_atom_site_fract_x
_atom_site_fract_y
_atom_site_fract_z
_atom_site_U_iso_or_equiv
_atom_site_adp_type
_atom_site_calc_flag
_atom_site_refinement_flags
_atom_site_occupancy
Ni Ni1 0.5000 0.5000 0.0000 0.02917(16) Uani d S 1
S S1 0.67713(10) 0.37773(7) 0.15080(7) 0.03905(19) Uani d . 1
S S2 0.24609(10) 0.48199(7) 0.11978(7) 0.03761(19) Uani d . 1
N N1 0.6624(5) 0.2290(3) 0.5088(3) 0.0610(7) Uani d . 1
N N2 0.1297(5) 0.3650(4) 0.4721(3) 0.0616(7) Uani d . 1
N N3 0.0823(6) -0.0310(4) 0.7782(5) 0.0899(12) Uani d . 1
H H3A 0.1473 -0.0330 0.8688 0.108 Uiso calc R 1
H H3B 0.0572 -0.1212 0.7379 0.108 Uiso calc R 1
C C1 0.6037(4) 0.2850(3) 0.4081(3) 0.0421(6) Uani d . 1
C C2 0.5287(4) 0.3541(3) 0.2844(3) 0.0351(5) Uani d . 1
C C3 0.3420(4) 0.4004(3) 0.2707(3) 0.0337(5) Uani d . 1
C C4 0.2229(4) 0.3819(3) 0.3816(3) 0.0406(6) Uani d . 1
C C5 0.2229(6) 0.0684(4) 0.6987(4) 0.0632(9) Uani d . 1
H H5A 0.3568 0.0376 0.7062 0.076 Uiso calc R 1
H H5B 0.1593 0.0629 0.5988 0.076 Uiso calc R 1
C C6 0.2571(5) 0.2211(3) 0.7584(3) 0.0522(7) Uani d . 1
H H6A 0.3318 0.2282 0.8558 0.063 Uiso calc R 1
H H6B 0.3422 0.2840 0.7035 0.063 Uiso calc R 1
C C7 0.0525(4) 0.2688(2) 0.7541(3) 0.0342(5) Uani d . 1
H H7A 0.0782 0.3669 0.7951 0.041 Uiso calc R 1
H H7B -0.0164 0.2688 0.6558 0.041 Uiso calc R 1
C C8 -0.0891(6) 0.1742(3) 0.8328(4) 0.0529(7) Uani d . 1
H H8A -0.2225 0.2059 0.8229 0.063 Uiso calc R 1
H H8B -0.0274 0.1813 0.9331 0.063 Uiso calc R 1
C C9 -0.1238(6) 0.0194(3) 0.7759(4) 0.0585(8) Uani d . 1
H H9A -0.2014 0.0105 0.6791 0.070 Uiso calc R 1
H H9B -0.2073 -0.0418 0.8330 0.070 Uiso calc R 1

loop_
_atom_site_aniso_label
_atom_site_aniso_U_11
_atom_site_aniso_U_22
_atom_site_aniso_U_33
_atom_site_aniso_U_12
_atom_site_aniso_U_13
_atom_site_aniso_U_23
Ni1 0.0303(3) 0.0321(3) 0.0261(2) 0.00943(17) 0.00428(17) 0.00203(16)
S1 0.0389(4) 0.0475(4) 0.0374(4) 0.0201(3) 0.0110(3) 0.0122(3)
S2 0.0332(3) 0.0502(4) 0.0334(3) 0.0160(3) 0.0073(2) 0.0092(3)
N1 0.0587(16) 0.0760(19) 0.0519(16) 0.0217(14) 0.0072(13) 0.0293(14)
N2 0.0522(15) 0.092(2) 0.0470(15) 0.0183(15) 0.0201(13) 0.0165(14)
N3 0.100(3) 0.0516(18) 0.115(3) 0.0232(18) 0.002(2) -0.0007(18)
C1 0.0385(14) 0.0478(15) 0.0418(15) 0.0110(11) 0.0078(11) 0.0114(12)
C2 0.0370(13) 0.0361(12) 0.0326(12) 0.0084(10) 0.0057(10) 0.0062(9)
C3 0.0336(12) 0.0365(12) 0.0302(12) 0.0060(10) 0.0042(9) 0.0032(9)
C4 0.0367(13) 0.0500(15) 0.0355(14) 0.0100(11) 0.0055(11) 0.0064(11)
C5 0.059(2) 0.0600(19) 0.071(2) 0.0180(16) 0.0084(17) -0.0130(16)
C6 0.0488(17) 0.0530(17) 0.0501(17) 0.0038(13) 0.0030(13) -0.0016(13)
C7 0.0465(14) 0.0247(11) 0.0308(12) 0.0076(10) 0.0049(10) 0.0020(8)
C8 0.064(2) 0.0479(16) 0.0532(17) 0.0147(14) 0.0234(15) 0.0085(13)
C9 0.063(2) 0.0414(15) 0.068(2) 0.0025(14) 0.0093(16) 0.0082(14)

loop_
_atom_type_symbol
_atom_type_description
_atom_type_scat_dispersion_real
_atom_type_scat_dispersion_imag
_atom_type_scat_source
C C 0.0033 0.0016 'International Tables Vol C Tables 4.2.6.8 and 6.1.1.4'
H H 0.0000 0.0000 'International Tables Vol C Tables 4.2.6.8 and 6.1.1.4'
N N 0.0061 0.0033 'International Tables Vol C Tables 4.2.6.8 and 6.1.1.4'
S S 0.1246 0.1234 'International Tables Vol C Tables 4.2.6.8 and 6.1.1.4'
Ni Ni 0.3393 1.1124 'International Tables Vol C Tables 4.2.6.8 and 6.1.1.4'

loop_
_geom_angle_atom_site_label_1
_geom_angle_atom_site_label_2
_geom_angle_atom_site_label_3
_geom_angle_site_symmetry_1
_geom_angle_site_symmetry_3
_geom_angle
S2 Ni1 S2 2_665 . 180.00(4)
S2 Ni1 S1 2_665 2_665 92.32(2)
S2 Ni1 S1 . 2_665 87.68(2)
S2 Ni1 S1 2_665 . 87.68(2)
S2 Ni1 S1 . . 92.32(2)
S1 Ni1 S1 2_665 . 180.00(3)
C2 S1 Ni1 . . 102.68(9)
C3 S2 Ni1 . . 102.88(9)
C5 N3 C9 . . 110.8(3)
C5 N3 H3A . . 109.5
C9 N3 H3A . . 109.5
C5 N3 H3B . . 109.5
C9 N3 H3B . . 109.5
H3A N3 H3B . . 108.1
N1 C1 C2 . . 179.3(3)
C3 C2 C1 . . 120.4(2)
C3 C2 S1 . . 120.59(19)
C1 C2 S1 . . 119.0(2)
C2 C3 C4 . . 120.1(2)
C2 C3 S2 . . 121.05(19)
C4 C3 S2 . . 118.9(2)
N2 C4 C3 . . 178.5(3)
C6 C5 N3 . . 110.6(3)
C6 C5 H5A . . 109.5
N3 C5 H5A . . 109.5
C6 C5 H5B . . 109.5
N3 C5 H5B . . 109.5
H5A C5 H5B . . 108.1
C7 C6 C5 . . 110.6(3)
C7 C6 H6A . . 109.5
C5 C6 H6A . . 109.5
C7 C6 H6B . . 109.5
C5 C6 H6B . . 109.5
H6A C6 H6B . . 108.1
C8 C7 C6 . . 112.4(2)
C8 C7 H7A . . 109.1
C6 C7 H7A . . 109.1
C8 C7 H7B . . 109.1
C6 C7 H7B . . 109.1
H7A C7 H7B . . 107.9
C7 C8 C9 . . 110.3(3)
C7 C8 H8A . . 109.6
C9 C8 H8A . . 109.6
C7 C8 H8B . . 109.6
C9 C8 H8B . . 109.6
H8A C8 H8B . . 108.1
C8 C9 N3 . . 111.4(3)
C8 C9 H9A . . 109.3
N3 C9 H9A . . 109.3
C8 C9 H9B . . 109.3
N3 C9 H9B . . 109.3
H9A C9 H9B . . 108.0

loop_
_geom_bond_atom_site_label_1
_geom_bond_atom_site_label_2
_geom_bond_site_symmetry_2
_geom_bond_distance
Ni1 S2 2_665 2.1739(7)
Ni1 S2 . 2.1739(7)
Ni1 S1 2_665 2.1819(6)
Ni1 S1 . 2.1819(6)
S1 C2 . 1.737(3)
S2 C3 . 1.730(3)
N1 C1 . 1.151(4)
N2 C4 . 1.145(4)
N3 C5 . 1.512(5)
N3 C9 . 1.517(5)
N3 H3A . 0.9000
N3 H3B . 0.9000
C1 C2 . 1.422(4)
C2 C3 . 1.366(4)
C3 C4 . 1.422(4)
C5 C6 . 1.500(4)
C5 H5A . 0.9700
C5 H5B . 0.9700
C6 C7 . 1.492(4)
C6 H6A . 0.9700
C6 H6B . 0.9700
C7 C8 . 1.489(4)
C7 H7A . 0.9700
C7 H7B . 0.9700
C8 C9 . 1.508(4)
C8 H8A . 0.9700
C8 H8B . 0.9700
C9 H9A . 0.9700
C9 H9B . 0.9700

loop_
_geom_hbond_atom_site_label_D
_geom_hbond_atom_site_label_H
_geom_hbond_atom_site_label_A
_geom_hbond_site_symmetry_A
_geom_hbond_distance_DH
_geom_hbond_distance_HA
_geom_hbond_distance_DA
_geom_hbond_angle_DHA
_geom_hbond_publ_flag
C6 H6B N2 ? 0.970 2.610 3.139(4) 114.0 y
C7 H7B N2 ? 0.970 2.280 2.967(4) 127.0 y
C7 H7A S1 2_666 0.970 2.630 3.501(3) 150.0 y
C7 H7B N1 1_455 0.970 2.290 3.124(4) 143.0 y
C6 H6A Ni1 ? 0.97 Missing Missing Missing y
